data_2219111
loop_
_publ_author_name
'Li, Zhu-Bo'
'Zuo, Hua'
'Dong, Wen-Liang'
'He, Xiao-Yan'
'Chen, Zhang-Bao'

_publ_section_title
;
 <i>N</i>-Benzyl-2-(2-chloro-4-methylphenoxy)acetamide
;
_journal_coeditor_code NC2110
_journal_issue 8
_journal_name_full 'Acta Crystallographica Section E'
_journal_page_first o1609
_journal_paper_doi 10.1107/S1600536808022526
_journal_volume 64
_journal_year 2008
_chemical_formula_iupac 'C16 H16 Cl N O2'
_chemical_formula_moiety 'C16 H16 Cl N O2'
_chemical_formula_sum 'C16 H16 Cl N O2'
_chemical_formula_weight 289.75
_chemical_name_systematic
;
<i>N</i>-Benzyl-2-(2-chloro-4-methylphenoxy)acetamide
;
_space_group_IT_number 61
_symmetry_cell_setting orthorhombic
_symmetry_space_group_name_Hall '-P 2ac 2ab'
_symmetry_space_group_name_H-M 'P b c a'
_atom_sites_solution_hydrogens geom
_atom_sites_solution_primary direct
_atom_sites_solution_secondary difmap
_audit_creation_method SHELXL-97
_cell_angle_alpha 90.00
_cell_angle_beta 90.00
_cell_angle_gamma 90.00
_cell_formula_units_Z 8
_cell_length_a 11.9900(18)
_cell_length_b 9.2986(14)
_cell_length_c 25.868(4)
_cell_measurement_reflns_used 2043
_cell_measurement_temperature 273(2)
_cell_measurement_theta_max 22.89
_cell_measurement_theta_min 2.88
_cell_volume 2884.0(8)
_computing_cell_refinement 'APEX2 [or SMART?] (Bruker, 2005)'
_computing_data_collection 'APEX2 [or SMART?] (Bruker, 2005)'
_computing_data_reduction 'APEX2 [or SMART?] (Bruker, 2005)'
_computing_molecular_graphics 'SHELXTL (Sheldrick, 2008)'
_computing_publication_material 'WinGX (Farrugia, 1999)'
_computing_structure_refinement 'SHELXL97 (Sheldrick, 2008)'
_computing_structure_solution 'SIR97 (Altomare <i>et al.</i>,  1999)'
_diffrn_ambient_temperature 273(2)
_diffrn_measured_fraction_theta_full 0.994
_diffrn_measured_fraction_theta_max 0.994
_diffrn_measurement_device_type 'Bruker SMART CCD area-detector'
_diffrn_measurement_method '\f and \w'
_diffrn_radiation_monochromator graphite
_diffrn_radiation_source 'fine-focus sealed tube'
_diffrn_radiation_type MoK\a
_diffrn_radiation_wavelength 0.71073
_diffrn_reflns_av_R_equivalents 0.0513
_diffrn_reflns_av_sigmaI/netI 0.0418
_diffrn_reflns_limit_h_max 15
_diffrn_reflns_limit_h_min -15
_diffrn_reflns_limit_k_max 11
_diffrn_reflns_limit_k_min -12
_diffrn_reflns_limit_l_max 33
_diffrn_reflns_limit_l_min -25
_diffrn_reflns_number 15831
_diffrn_reflns_theta_full 27.48
_diffrn_reflns_theta_max 27.48
_diffrn_reflns_theta_min 1.57
_exptl_absorpt_coefficient_mu 0.265
_exptl_absorpt_correction_type none
_exptl_crystal_colour colorless
_exptl_crystal_density_diffrn 1.335
_exptl_crystal_density_method 'not measured'
_exptl_crystal_description block
_exptl_crystal_F_000 1216
_exptl_crystal_size_max 0.15
_exptl_crystal_size_mid 0.10
_exptl_crystal_size_min 0.10
_refine_diff_density_max 0.212
_refine_diff_density_min -0.219
_refine_ls_extinction_method none
_refine_ls_goodness_of_fit_ref 0.958
_refine_ls_hydrogen_treatment mixed
_refine_ls_matrix_type full
_refine_ls_number_parameters 185
_refine_ls_number_reflns 3286
_refine_ls_number_restraints 0
_refine_ls_restrained_S_all 0.958
_refine_ls_R_factor_all 0.0903
_refine_ls_R_factor_gt 0.0455
_refine_ls_shift/su_max 0.000
_refine_ls_shift/su_mean 0.000
_refine_ls_structure_factor_coef Fsqd
_refine_ls_weighting_details 'calc w=1/[\s^2^(Fo^2^)+(0.06P)^2^+0.774P] where P=(Fo^2^+2Fc^2^)/3'
_refine_ls_weighting_scheme calc
_refine_ls_wR_factor_gt 0.1097
_refine_ls_wR_factor_ref 0.1326
_reflns_number_gt 1964
_reflns_number_total 3286
_reflns_threshold_expression I>2\s(I)
_cod_data_source_file nc2110.cif
_cod_data_source_block I
_cod_original_cell_volume 2884.1(7)
_cod_database_code 2219111
_cod_database_fobs_code 2219111

loop_
_symmetry_equiv_pos_as_xyz
'x, y, z'
'-x+1/2, -y, z+1/2'
'-x, y+1/2, -z+1/2'
'x+1/2, -y+1/2, -z'
'-x, -y, -z'
'x-1/2, y, -z-1/2'
'x, -y-1/2, z-1/2'
'-x-1/2, y-1/2, z'

loop_
_atom_site_type_symbol
_atom_site_label
_atom_site_fract_x
_atom_site_fract_y
_atom_site_fract_z
_atom_site_U_iso_or_equiv
_atom_site_adp_type
_atom_site_calc_flag
_atom_site_refinement_flags
_atom_site_occupancy
N N 0.25818(17) 0.4733(2) 0.38688(7) 0.0475(5) Uani d . 1
H H 0.2699(18) 0.557(3) 0.3929(9) 0.049(7) Uiso d . 1
Cl Cl1 0.03007(5) 0.17559(7) 0.57574(3) 0.0657(2) Uani d . 1
O O1 0.12962(13) 0.38711(16) 0.50994(6) 0.0518(4) Uani d . 1
O O2 0.19800(14) 0.26379(16) 0.42037(6) 0.0557(4) Uani d . 1
C C1 0.17217(18) 0.2116(2) 0.57204(8) 0.0449(5) Uani d . 1
C C2 0.24535(19) 0.1359(2) 0.60276(8) 0.0479(5) Uani d . 1
H H2 0.2178 0.0675 0.6257 0.057 Uiso calc R 1
C C3 0.35942(19) 0.1599(2) 0.60016(9) 0.0484(5) Uani d . 1
C C4 0.4390(2) 0.0750(3) 0.63326(10) 0.0669(7) Uani d . 1
H H4A 0.5140 0.1053 0.6263 0.100 Uiso calc R 1
H H4B 0.4315 -0.0255 0.6255 0.100 Uiso calc R 1
H H4C 0.4221 0.0911 0.6691 0.100 Uiso calc R 1
C C5 0.3965(2) 0.2623(3) 0.56529(9) 0.0518(6) Uani d . 1
H H5 0.4726 0.2803 0.5626 0.062 Uiso calc R 1
C C6 0.32366(19) 0.3384(2) 0.53445(9) 0.0498(6) Uani d . 1
H H6 0.3514 0.4062 0.5113 0.060 Uiso calc R 1
C C7 0.20977(18) 0.3153(2) 0.53747(8) 0.0431(5) Uani d . 1
C C8 0.1658(2) 0.4792(2) 0.46959(8) 0.0510(6) Uani d . 1
H H8A 0.2239 0.5422 0.4825 0.061 Uiso calc R 1
H H8B 0.1038 0.5387 0.4584 0.061 Uiso calc R 1
C C9 0.21020(18) 0.3948(2) 0.42362(8) 0.0428(5) Uani d . 1
C C10 0.2954(2) 0.4080(2) 0.33864(8) 0.0510(6) Uani d . 1
H H10A 0.2365 0.3473 0.3250 0.061 Uiso calc R 1
H H10B 0.3597 0.3477 0.3454 0.061 Uiso calc R 1
C C11 0.32561(18) 0.5196(2) 0.29900(8) 0.0441(5) Uani d . 1
C C12 0.2495(2) 0.5609(2) 0.26193(9) 0.0547(6) Uani d . 1
H H12 0.1787 0.5201 0.2619 0.066 Uiso calc R 1
C C13 0.2765(2) 0.6617(3) 0.22488(10) 0.0653(7) Uani d . 1
H H13 0.2241 0.6880 0.2001 0.078 Uiso calc R 1
C C14 0.3801(2) 0.7230(3) 0.22441(10) 0.0655(7) Uani d . 1
H H14 0.3985 0.7901 0.1991 0.079 Uiso calc R 1
C C15 0.4562(2) 0.6855(3) 0.26101(12) 0.0686(7) Uani d . 1
H H15 0.5263 0.7282 0.2611 0.082 Uiso calc R 1
C C16 0.4294(2) 0.5832(3) 0.29846(10) 0.0608(7) Uani d . 1
H H16 0.4820 0.5577 0.3232 0.073 Uiso calc R 1

loop_
_atom_site_aniso_label
_atom_site_aniso_U_11
_atom_site_aniso_U_22
_atom_site_aniso_U_33
_atom_site_aniso_U_12
_atom_site_aniso_U_13
_atom_site_aniso_U_23
N 0.0699(13) 0.0305(10) 0.0421(10) -0.0025(9) 0.0022(9) -0.0059(8)
Cl1 0.0507(4) 0.0739(5) 0.0724(5) -0.0075(3) 0.0088(3) 0.0085(3)
O1 0.0589(10) 0.0498(9) 0.0468(9) 0.0051(8) 0.0059(7) 0.0039(7)
O2 0.0827(12) 0.0299(8) 0.0546(10) 0.0008(8) 0.0042(8) -0.0021(7)
C1 0.0479(12) 0.0466(12) 0.0403(12) -0.0045(10) 0.0084(10) -0.0056(10)
C2 0.0601(14) 0.0441(12) 0.0393(11) -0.0043(11) 0.0071(11) -0.0013(10)
C3 0.0573(14) 0.0465(13) 0.0413(12) 0.0001(11) 0.0005(10) -0.0075(10)
C4 0.0665(16) 0.0714(17) 0.0627(16) 0.0036(14) -0.0056(13) 0.0011(14)
C5 0.0480(13) 0.0502(14) 0.0572(14) -0.0033(11) 0.0017(11) -0.0088(11)
C6 0.0588(14) 0.0441(12) 0.0465(13) -0.0063(11) 0.0104(11) -0.0021(10)
C7 0.0525(13) 0.0409(11) 0.0360(11) -0.0006(10) 0.0058(9) -0.0072(9)
C8 0.0690(15) 0.0373(11) 0.0468(13) 0.0048(11) 0.0035(11) 0.0006(10)
C9 0.0546(13) 0.0341(11) 0.0397(12) 0.0046(9) -0.0050(10) 0.0012(9)
C10 0.0690(15) 0.0424(12) 0.0414(12) 0.0060(11) -0.0006(11) -0.0038(10)
C11 0.0501(13) 0.0410(11) 0.0410(12) 0.0054(10) 0.0032(10) -0.0050(9)
C12 0.0540(14) 0.0569(14) 0.0531(14) -0.0011(12) -0.0045(11) 0.0017(11)
C13 0.0795(19) 0.0671(16) 0.0494(14) 0.0046(14) -0.0054(13) 0.0077(13)
C14 0.084(2) 0.0584(16) 0.0541(16) 0.0035(14) 0.0201(15) 0.0046(12)
C15 0.0574(16) 0.0654(17) 0.083(2) -0.0106(13) 0.0191(14) -0.0030(15)
C16 0.0523(14) 0.0636(16) 0.0665(17) 0.0048(12) -0.0075(12) -0.0037(13)

loop_
_atom_type_symbol
_atom_type_description
_atom_type_scat_dispersion_real
_atom_type_scat_dispersion_imag
_atom_type_scat_source
C C 0.0033 0.0016 'International Tables Vol C Tables 4.2.6.8 and 6.1.1.4'
H H 0.0000 0.0000 'International Tables Vol C Tables 4.2.6.8 and 6.1.1.4'
N N 0.0061 0.0033 'International Tables Vol C Tables 4.2.6.8 and 6.1.1.4'
O O 0.0106 0.0060 'International Tables Vol C Tables 4.2.6.8 and 6.1.1.4'
Cl Cl 0.1484 0.1585 'International Tables Vol C Tables 4.2.6.8 and 6.1.1.4'

loop_
_geom_angle_atom_site_label_1
_geom_angle_atom_site_label_2
_geom_angle_atom_site_label_3
_geom_angle
C9 N C10 121.07(19)
C9 N H 117.9(16)
C10 N H 120.9(16)
C7 O1 C8 117.56(17)
C2 C1 C7 121.3(2)
C2 C1 Cl1 119.61(17)
C7 C1 Cl1 119.12(17)
C1 C2 C3 121.2(2)
C1 C2 H2 119.4
C3 C2 H2 119.4
C2 C3 C5 117.3(2)
C2 C3 C4 120.9(2)
C5 C3 C4 121.8(2)
C3 C4 H4A 109.5
C3 C4 H4B 109.5
H4A C4 H4B 109.5
C3 C4 H4C 109.5
H4A C4 H4C 109.5
H4B C4 H4C 109.5
C6 C5 C3 121.8(2)
C6 C5 H5 119.1
C3 C5 H5 119.1
C5 C6 C7 120.8(2)
C5 C6 H6 119.6
C7 C6 H6 119.6
O1 C7 C6 125.9(2)
O1 C7 C1 116.42(19)
C6 C7 C1 117.6(2)
O1 C8 C9 111.79(17)
O1 C8 H8A 109.3
C9 C8 H8A 109.3
O1 C8 H8B 109.3
C9 C8 H8B 109.3
H8A C8 H8B 107.9
O2 C9 N 123.1(2)
O2 C9 C8 121.51(19)
N C9 C8 115.30(18)
N C10 C11 111.74(17)
N C10 H10A 109.3
C11 C10 H10A 109.3
N C10 H10B 109.3
C11 C10 H10B 109.3
H10A C10 H10B 107.9
C16 C11 C12 118.1(2)
C16 C11 C10 121.4(2)
C12 C11 C10 120.5(2)
C11 C12 C13 121.1(2)
C11 C12 H12 119.4
C13 C12 H12 119.4
C14 C13 C12 120.2(3)
C14 C13 H13 119.9
C12 C13 H13 119.9
C15 C14 C13 119.8(2)
C15 C14 H14 120.1
C13 C14 H14 120.1
C14 C15 C16 120.2(2)
C14 C15 H15 119.9
C16 C15 H15 119.9
C11 C16 C15 120.5(2)
C11 C16 H16 119.8
C15 C16 H16 119.8

loop_
_geom_bond_atom_site_label_1
_geom_bond_atom_site_label_2
_geom_bond_distance
N C9 1.329(3)
N C10 1.458(3)
N H 0.80(2)
Cl1 C1 1.739(2)
O1 C7 1.370(3)
O1 C8 1.418(3)
O2 C9 1.230(2)
C1 C2 1.377(3)
C1 C7 1.390(3)
C2 C3 1.387(3)
C2 H2 0.9300
C3 C5 1.385(3)
C3 C4 1.505(3)
C4 H4A 0.9600
C4 H4B 0.9600
C4 H4C 0.9600
C5 C6 1.378(3)
C5 H5 0.9300
C6 C7 1.385(3)
C6 H6 0.9300
C8 C9 1.521(3)
C8 H8A 0.9700
C8 H8B 0.9700
C10 C11 1.503(3)
C10 H10A 0.9700
C10 H10B 0.9700
C11 C16 1.378(3)
C11 C12 1.378(3)
C12 C13 1.380(3)
C12 H12 0.9300
C13 C14 1.366(4)
C13 H13 0.9300
C14 C15 1.361(4)
C14 H14 0.9300
C15 C16 1.395(4)
C15 H15 0.9300
C16 H16 0.9300

loop_
_geom_hbond_atom_site_label_D
_geom_hbond_atom_site_label_H
_geom_hbond_atom_site_label_A
_geom_hbond_site_symmetry_A
_geom_hbond_distance_DH
_geom_hbond_distance_HA
_geom_hbond_distance_DA
_geom_hbond_angle_DHA
N H O2 8_665 0.80(2) 2.09(3) 2.885(2) 169(2)

loop_
_geom_torsion_atom_site_label_1
_geom_torsion_atom_site_label_2
_geom_torsion_atom_site_label_3
_geom_torsion_atom_site_label_4
_geom_torsion
C7 C1 C2 C3 -0.3(3)
Cl1 C1 C2 C3 178.82(16)
C1 C2 C3 C5 -0.3(3)
C1 C2 C3 C4 -179.0(2)
C2 C3 C5 C6 0.3(3)
C4 C3 C5 C6 179.0(2)
C3 C5 C6 C7 0.3(3)
C8 O1 C7 C6 9.4(3)
C8 O1 C7 C1 -171.68(17)
C5 C6 C7 O1 178.02(19)
C5 C6 C7 C1 -0.9(3)
C2 C1 C7 O1 -178.11(18)
Cl1 C1 C7 O1 2.7(2)
C2 C1 C7 C6 0.9(3)
Cl1 C1 C7 C6 -178.22(16)
C7 O1 C8 C9 71.4(2)
C10 N C9 O2 2.8(3)
C10 N C9 C8 -174.4(2)
O1 C8 C9 O2 10.6(3)
O1 C8 C9 N -172.11(19)
C9 N C10 C11 168.6(2)
N C10 C11 C16 83.7(3)
N C10 C11 C12 -96.4(2)
C16 C11 C12 C13 0.8(3)
C10 C11 C12 C13 -179.1(2)
C11 C12 C13 C14 -0.1(4)
C12 C13 C14 C15 -0.8(4)
C13 C14 C15 C16 1.0(4)
C12 C11 C16 C15 -0.5(3)
C10 C11 C16 C15 179.4(2)
C14 C15 C16 C11 -0.4(4)

loop_
_cod_related_entry_id
_cod_related_entry_database
_cod_related_entry_code
1 ChemSpider 24740451
